data_4334641
loop_
_publ_author_name
'Mohamed Dakkach'
'Ahmed Atlamsani'
'Teodor Parella'
'Xavier Fontrodona'
'Isabel Romero'
'Montserrat Rodr\'iguez'

_publ_section_title
;
 New Aqua N-Heterocyclic Carbene Ru(II) Complexes with Two-Electron
 Process as Selective Epoxidation Catalysts: An Evaluation of Geometrical
 and Electronic Effects
;
_journal_name_full 'Inorganic Chemistry'
_journal_page_first 5077
_journal_page_last 5087
_journal_paper_doi 10.1021/ic302863h
_journal_volume 52
_journal_year 2013
_chemical_formula_moiety 'C24 H20 Cl N6 Ru, F6 P, C H2 Cl2, H2 O'
_chemical_formula_sum 'C25 H24 Cl3 F6 N6 O P Ru'
_chemical_formula_weight 776.89
_chemical_name_systematic
; 
 ? 
;
_space_group_IT_number 61
_symmetry_cell_setting orthorhombic
_symmetry_space_group_name_Hall '-P 2ac 2ab'
_symmetry_space_group_name_H-M 'P b c a'
_atom_sites_solution_hydrogens geom
_atom_sites_solution_primary direct
_atom_sites_solution_secondary difmap
_audit_creation_method SHELXL-97
_cell_angle_alpha 90.00
_cell_angle_beta 90.00
_cell_angle_gamma 90.00
_cell_formula_units_Z 8
_cell_length_a 13.593(8)
_cell_length_b 15.802(10)
_cell_length_c 28.423(17)
_cell_measurement_temperature 100(2)
_cell_volume 6105(6)
_computing_cell_refinement 'BRUKER SMART'
_computing_data_collection 'BRUKER SMART'
_computing_data_reduction 'BRUKER SAINT+'
_computing_structure_refinement 'SHELXL-97 (Sheldrick, 1997)'
_computing_structure_solution 'SHELXS-97 (Sheldrick, 1990)'
_diffrn_ambient_temperature 100(2)
_diffrn_measured_fraction_theta_full 0.999
_diffrn_measured_fraction_theta_max 0.999
_diffrn_measurement_device_type 'ccd area detector'
_diffrn_measurement_method 'phi and omega scans'
_diffrn_radiation_monochromator graphite
_diffrn_radiation_source 'fine-focus sealed tube'
_diffrn_radiation_type MoK\a
_diffrn_radiation_wavelength 0.71073
_diffrn_reflns_av_R_equivalents 0.1615
_diffrn_reflns_av_sigmaI/netI 0.1089
_diffrn_reflns_limit_h_max 17
_diffrn_reflns_limit_h_min -17
_diffrn_reflns_limit_k_max 20
_diffrn_reflns_limit_k_min -20
_diffrn_reflns_limit_l_max 36
_diffrn_reflns_limit_l_min -36
_diffrn_reflns_number 64504
_diffrn_reflns_theta_full 27.25
_diffrn_reflns_theta_max 27.25
_diffrn_reflns_theta_min 2.07
_exptl_absorpt_coefficient_mu 0.897
_exptl_absorpt_correction_type none
_exptl_crystal_colour black
_exptl_crystal_density_diffrn 1.467
_exptl_crystal_description needle
_exptl_crystal_F_000 3104
_exptl_crystal_size_max 0.4
_exptl_crystal_size_mid 0.08
_exptl_crystal_size_min 0.06
_platon_squeeze_details
;
;
_refine_diff_density_max 1.400
_refine_diff_density_min -2.120
_refine_diff_density_rms 0.168
_refine_ls_extinction_method none
_refine_ls_goodness_of_fit_ref 1.010
_refine_ls_hydrogen_treatment constr
_refine_ls_matrix_type full
_refine_ls_number_parameters 353
_refine_ls_number_reflns 6834
_refine_ls_number_restraints 0
_refine_ls_restrained_S_all 1.010
_refine_ls_R_factor_all 0.1705
_refine_ls_R_factor_gt 0.1019
_refine_ls_shift/su_max 0.000
_refine_ls_shift/su_mean 0.000
_refine_ls_structure_factor_coef Fsqd
_refine_ls_weighting_details 'calc w=1/[\s^2^(Fo^2^)+(0.1779P)^2^+0.0000P] where P=(Fo^2^+2Fc^2^)/3'
_refine_ls_weighting_scheme calc
_refine_ls_wR_factor_gt 0.2634
_refine_ls_wR_factor_ref 0.2980
_reflns_number_gt 3629
_reflns_number_total 6834
_reflns_threshold_expression >2sigma(I)
_cod_data_source_file ic302863h_si_002_3.cif
_cod_data_source_block cis-6
_cod_database_code 4334641

loop_
_symmetry_equiv_pos_as_xyz
'x, y, z'
'-x+1/2, -y, z+1/2'
'-x, y+1/2, -z+1/2'
'x+1/2, -y+1/2, -z'
'-x, -y, -z'
'x-1/2, y, -z-1/2'
'x, -y-1/2, z-1/2'
'-x-1/2, y-1/2, z'

loop_
_atom_site_label
_atom_site_type_symbol
_atom_site_fract_x
_atom_site_fract_y
_atom_site_fract_z
_atom_site_U_iso_or_equiv
_atom_site_adp_type
_atom_site_occupancy
_atom_site_symmetry_multiplicity
_atom_site_calc_flag
_atom_site_refinement_flags
Ru1 Ru 0.90844(5) 0.09441(4) 0.31715(2) 0.0366(3) Uani 1 1 d .
Cl1 Cl 1.07777(11) 0.09030(11) 0.28854(7) 0.0281(4) Uani 1 1 d .
N1 N 0.9066(5) 0.2241(5) 0.3073(3) 0.0395(16) Uani 1 1 d .
C1 C 0.9240(6) 0.2847(6) 0.3373(4) 0.053(2) Uani 1 1 d .
H1A H 0.9410 0.2679 0.3676 0.064 Uiso 1 1 calc R
N2 N 0.8690(5) 0.0998(5) 0.2499(3) 0.0430(18) Uani 1 1 d .
C2 C 0.9200(8) 0.3708(6) 0.3295(5) 0.065(3) Uani 1 1 d .
H2A H 0.9327 0.4112 0.3525 0.078 Uiso 1 1 calc R
N3 N 0.8951(5) -0.0318(5) 0.2999(3) 0.053(2) Uani 1 1 d .
C3 C 0.8941(8) 0.3912(7) 0.2816(5) 0.074(4) Uani 1 1 d .
H3A H 0.8900 0.4476 0.2725 0.088 Uiso 1 1 calc R
N4 N 0.7690(5) 0.0944(4) 0.3458(2) 0.0371(15) Uani 1 1 d .
C4 C 0.8757(7) 0.3296(6) 0.2498(4) 0.058(3) Uani 1 1 d .
H4A H 0.8591 0.3441 0.2191 0.070 Uiso 1 1 calc R
N5 N 0.8524(6) 0.0902(5) 0.4144(3) 0.055(2) Uani 1 1 d .
C5 C 0.8811(6) 0.2466(6) 0.2622(3) 0.046(2) Uani 1 1 d .
N6 N 1.0102(6) 0.0874(5) 0.4189(3) 0.063(2) Uani 1 1 d .
C6 C 0.8609(6) 0.1795(6) 0.2303(3) 0.047(2) Uani 1 1 d .
C7 C 0.8409(7) 0.1822(11) 0.1819(4) 0.085(4) Uani 1 1 d .
H7A H 0.8356 0.2346 0.1673 0.102 Uiso 1 1 calc R
C8 C 0.8290(9) 0.1111(10) 0.1557(4) 0.074(4) Uani 1 1 d .
H8A H 0.8177 0.1151 0.1235 0.089 Uiso 1 1 calc R
C9 C 0.8334(7) 0.0391(13) 0.1755(4) 0.095(5) Uani 1 1 d .
H9A H 0.8217 -0.0092 0.1576 0.114 Uiso 1 1 calc R
C10 C 0.8564(7) 0.0295(7) 0.2257(3) 0.055(3) Uani 1 1 d .
C11 C 0.8719(7) -0.0502(7) 0.2542(4) 0.068(4) Uani 1 1 d .
C12 C 0.8626(8) -0.1278(9) 0.2356(5) 0.087(5) Uani 1 1 d .
H12A H 0.8481 -0.1356 0.2039 0.104 Uiso 1 1 calc R
C13 C 0.8754(9) -0.1950(9) 0.2653(8) 0.110(7) Uani 1 1 d .
H13A H 0.8680 -0.2499 0.2541 0.132 Uiso 1 1 calc R
C14 C 0.9008(8) -0.1804(9) 0.3149(6) 0.094(5) Uani 1 1 d .
H14A H 0.9104 -0.2244 0.3362 0.113 Uiso 1 1 calc R
C15 C 0.9088(7) -0.1002(6) 0.3269(6) 0.075(4) Uani 1 1 d .
H15A H 0.9262 -0.0897 0.3580 0.090 Uiso 1 1 calc R
C16 C 0.6870(6) 0.0970(5) 0.3213(3) 0.045(2) Uani 1 1 d .
H16A H 0.6916 0.0993 0.2887 0.054 Uiso 1 1 calc R
C17 C 0.5937(7) 0.0964(6) 0.3414(4) 0.052(2) Uani 1 1 d .
H17A H 0.5371 0.0990 0.3231 0.062 Uiso 1 1 calc R
C18 C 0.5888(7) 0.0918(7) 0.3901(4) 0.058(3) Uani 1 1 d .
H18A H 0.5282 0.0917 0.4052 0.070 Uiso 1 1 calc R
C19 C 0.6773(9) 0.0873(7) 0.4167(3) 0.068(3) Uani 1 1 d .
H19A H 0.6756 0.0826 0.4493 0.081 Uiso 1 1 calc R
C20 C 0.7642(7) 0.0901(6) 0.3932(3) 0.047(2) Uani 1 1 d .
C21 C 0.9389(8) 0.0898(5) 0.3861(4) 0.053(2) Uani 1 1 d .
C22 C 0.9764(9) 0.0880(8) 0.4630(4) 0.080(4) Uani 1 1 d .
H22A H 1.0148 0.0878 0.4900 0.096 Uiso 1 1 calc R
C23 C 0.8767(11) 0.0889(8) 0.4617(4) 0.087(4) Uani 1 1 d .
H23A H 0.8337 0.0886 0.4872 0.105 Uiso 1 1 calc R
C24 C 1.1152(8) 0.0819(7) 0.4052(4) 0.072(3) Uani 1 1 d .
H24A H 1.1199 0.0687 0.3723 0.108 Uiso 1 1 calc R
H24B H 1.1468 0.0383 0.4232 0.108 Uiso 1 1 calc R
H24C H 1.1467 0.1352 0.4112 0.108 Uiso 1 1 calc R
P1 P 0.8169(7) 0.8415(3) 0.07823(16) 0.188(4) Uani 1 1 d .
F1 F 0.9207(13) 0.7785(10) 0.0647(6) 0.259(9) Uani 1 1 d .
F2 F 0.8935(17) 0.9149(7) 0.0901(5) 0.295(13) Uani 1 1 d .
F3 F 0.7356(11) 0.7625(8) 0.0739(4) 0.195(6) Uani 1 1 d .
F4 F 0.8112(13) 0.8376(10) 0.0274(4) 0.237(8) Uani 1 1 d .
F5 F 0.7475(14) 0.8988(13) 0.0951(13) 0.49(3) Uani 1 1 d .
F6 F 0.8323(10) 0.8094(8) 0.1217(5) 0.201(6) Uani 1 1 d .

loop_
_atom_site_aniso_label
_atom_site_aniso_U_11
_atom_site_aniso_U_22
_atom_site_aniso_U_33
_atom_site_aniso_U_23
_atom_site_aniso_U_13
_atom_site_aniso_U_12
Ru1 0.0373(4) 0.0371(4) 0.0354(4) -0.0041(3) 0.0002(3) 0.0043(3)
Cl1 0.0165(8) 0.0306(9) 0.0372(10) -0.0077(8) 0.0044(7) 0.0006(7)
N1 0.033(4) 0.043(4) 0.042(4) -0.004(3) 0.000(3) 0.004(3)
C1 0.055(6) 0.047(5) 0.057(6) 0.001(5) 0.011(5) 0.019(5)
N2 0.021(3) 0.069(5) 0.039(4) -0.011(4) 0.003(3) -0.009(3)
C2 0.068(7) 0.025(4) 0.102(10) -0.021(5) 0.008(6) -0.004(5)
N3 0.041(4) 0.056(5) 0.062(5) -0.025(4) 0.008(4) -0.002(4)
C3 0.063(7) 0.055(7) 0.102(11) 0.036(7) 0.045(7) 0.020(5)
N4 0.042(4) 0.035(3) 0.035(4) 0.003(3) 0.006(3) 0.009(3)
C4 0.041(5) 0.053(6) 0.080(8) 0.022(6) 0.012(5) 0.005(5)
N5 0.049(5) 0.081(6) 0.034(4) 0.004(4) 0.005(4) 0.008(4)
C5 0.030(4) 0.058(6) 0.049(6) 0.020(5) -0.001(4) 0.005(4)
N6 0.061(6) 0.073(6) 0.055(5) -0.006(5) -0.022(4) 0.008(5)
C6 0.038(5) 0.065(6) 0.037(5) 0.005(5) -0.001(4) -0.008(4)
C7 0.043(6) 0.167(14) 0.045(6) 0.031(8) -0.020(5) 0.006(7)
C8 0.064(8) 0.133(12) 0.026(6) -0.016(7) 0.007(5) 0.005(8)
C9 0.028(5) 0.215(18) 0.043(7) -0.025(9) 0.016(5) -0.004(8)
C10 0.040(5) 0.084(8) 0.042(6) -0.024(6) 0.003(4) -0.011(5)
C11 0.035(5) 0.080(8) 0.090(9) -0.052(7) 0.014(5) -0.017(5)
C12 0.043(6) 0.100(9) 0.118(12) -0.077(9) 0.029(7) -0.018(7)
C13 0.045(7) 0.063(8) 0.22(2) -0.070(11) 0.040(10) -0.014(6)
C14 0.053(7) 0.067(8) 0.162(16) -0.042(9) 0.010(8) 0.013(6)
C15 0.043(6) 0.041(6) 0.142(13) 0.009(6) 0.004(6) 0.014(5)
C16 0.038(5) 0.048(5) 0.049(6) -0.008(4) 0.007(4) 0.002(4)
C17 0.042(5) 0.051(5) 0.062(7) 0.000(5) 0.019(4) 0.004(4)
C18 0.047(5) 0.082(7) 0.045(6) 0.007(5) 0.014(4) -0.005(5)
C19 0.089(8) 0.088(8) 0.026(5) 0.000(5) 0.016(5) 0.018(6)
C20 0.061(6) 0.050(5) 0.031(5) -0.006(4) 0.005(4) 0.004(5)
C21 0.065(6) 0.038(5) 0.056(6) 0.004(5) -0.014(5) -0.003(5)
C22 0.080(8) 0.122(11) 0.038(6) 0.013(6) -0.017(6) 0.020(7)
C23 0.105(11) 0.121(12) 0.036(6) -0.006(7) -0.015(6) 0.010(8)
C24 0.057(7) 0.088(9) 0.070(8) 0.004(6) -0.018(6) 0.012(6)
P1 0.413(12) 0.093(3) 0.057(3) -0.031(2) -0.084(5) 0.031(5)
F1 0.33(2) 0.221(14) 0.225(18) -0.141(13) 0.025(13) 0.062(13)
F2 0.68(4) 0.093(8) 0.118(9) -0.014(7) 0.164(15) -0.110(13)
F3 0.290(16) 0.164(11) 0.131(10) -0.041(8) -0.103(10) -0.005(10)
F4 0.357(19) 0.290(17) 0.064(6) -0.033(9) -0.091(10) 0.108(14)
F5 0.251(19) 0.29(2) 0.93(7) -0.39(3) -0.31(3) 0.214(18)
F6 0.230(14) 0.211(13) 0.160(11) 0.012(10) -0.083(10) -0.085(11)

loop_
_atom_type_symbol
_atom_type_description
_atom_type_scat_dispersion_real
_atom_type_scat_dispersion_imag
_atom_type_scat_source
C C 0.0033 0.0016 'International Tables Vol C Tables 4.2.6.8 and 6.1.1.4'
H H 0.0000 0.0000 'International Tables Vol C Tables 4.2.6.8 and 6.1.1.4'
N N 0.0061 0.0033 'International Tables Vol C Tables 4.2.6.8 and 6.1.1.4'
Cl Cl 0.1484 0.1585 'International Tables Vol C Tables 4.2.6.8 and 6.1.1.4'
Ru Ru -1.2594 0.8363 'International Tables Vol C Tables 4.2.6.8 and 6.1.1.4'
P P 0.1023 0.0942 'International Tables Vol C Tables 4.2.6.8 and 6.1.1.4'
F F 0.0171 0.0103 'International Tables Vol C Tables 4.2.6.8 and 6.1.1.4'

loop_
_geom_angle_atom_site_label_1
_geom_angle_atom_site_label_2
_geom_angle_atom_site_label_3
_geom_angle
N2 Ru1 C21 176.3(3)
N2 Ru1 N3 77.8(3)
C21 Ru1 N3 102.5(4)
N2 Ru1 N4 97.6(3)
C21 Ru1 N4 78.7(4)
N3 Ru1 N4 90.7(3)
N2 Ru1 N1 79.8(3)
C21 Ru1 N1 99.9(3)
N3 Ru1 N1 157.6(3)
N4 Ru1 N1 92.4(2)
N2 Ru1 Cl1 86.28(19)
C21 Ru1 Cl1 97.5(3)
N3 Ru1 Cl1 88.7(2)
N4 Ru1 Cl1 175.9(2)
N1 Ru1 Cl1 89.56(18)
C1 N1 C5 117.7(8)
C1 N1 Ru1 129.5(7)
C5 N1 Ru1 112.7(6)
N1 C1 C2 127.7(11)
C10 N2 C6 123.3(8)
C10 N2 Ru1 120.0(7)
C6 N2 Ru1 116.6(6)
C1 C2 C3 112.4(10)
C15 N3 C11 113.9(10)
C15 N3 Ru1 129.2(9)
C11 N3 Ru1 116.9(8)
C4 C3 C2 121.1(9)
C16 N4 C20 119.3(8)
C16 N4 Ru1 124.7(6)
C20 N4 Ru1 116.0(6)
C3 C4 C5 120.7(11)
C20 N5 C23 130.5(9)
C20 N5 C21 118.8(8)
C23 N5 C21 110.7(9)
C4 C5 N1 120.3(10)
C4 C5 C6 123.0(9)
N1 C5 C6 116.7(8)
C22 N6 C21 113.8(10)
C22 N6 C24 125.3(9)
C21 N6 C24 120.9(10)
N2 C6 C7 116.0(10)
N2 C6 C5 114.1(8)
C7 C6 C5 129.8(11)
C8 C7 C6 122.4(13)
C9 C8 C7 119.5(12)
C8 C9 C10 122.1(14)
N2 C10 C9 116.6(12)
N2 C10 C11 113.9(8)
C9 C10 C11 129.4(12)
C12 C11 N3 126.2(14)
C12 C11 C10 122.5(12)
N3 C11 C10 111.3(8)
C11 C12 C13 117.0(14)
C12 C13 C14 120.0(12)
C15 C14 C13 114.7(15)
C14 C15 N3 128.1(16)
N4 C16 C17 123.7(9)
C18 C17 C16 117.0(9)
C17 C18 C19 119.5(9)
C20 C19 C18 118.2(9)
N5 C20 N4 113.9(8)
N5 C20 C19 123.8(9)
N4 C20 C19 122.3(9)
N6 C21 N5 101.7(9)
N6 C21 Ru1 145.9(9)
N5 C21 Ru1 112.5(7)
N6 C22 C23 108.6(10)
C22 C23 N5 105.3(11)
F6 P1 F5 92.0(18)
F6 P1 F4 154.6(10)
F5 P1 F4 109.6(15)
F6 P1 F2 88.8(8)
F5 P1 F2 84.1(9)
F4 P1 F2 106.1(10)
F6 P1 F3 83.6(7)
F5 P1 F3 93.6(13)
F4 P1 F3 81.9(8)
F2 P1 F3 172.0(7)
F6 P1 F1 82.1(10)
F5 P1 F1 168.7(10)
F4 P1 F1 78.6(9)
F2 P1 F1 86.2(11)
F3 P1 F1 95.2(7)

loop_
_geom_bond_atom_site_label_1
_geom_bond_atom_site_label_2
_geom_bond_distance
Ru1 N2 1.988(7)
Ru1 C21 2.003(11)
Ru1 N3 2.062(8)
Ru1 N4 2.064(7)
Ru1 N1 2.068(7)
Ru1 Cl1 2.442(2)
N1 C1 1.304(12)
N1 C5 1.374(11)
C1 C2 1.381(13)
N2 C10 1.316(11)
N2 C6 1.381(11)
C2 C3 1.441(18)
N3 C15 1.339(14)
N3 C11 1.367(14)
C3 C4 1.352(16)
N4 C16 1.315(11)
N4 C20 1.349(11)
C4 C5 1.360(12)
N5 C20 1.343(12)
N5 C23 1.384(13)
N5 C21 1.425(13)
C5 C6 1.422(13)
N6 C22 1.335(14)
N6 C21 1.344(12)
N6 C24 1.482(13)
C6 C7 1.403(13)
C7 C8 1.358(18)
C8 C9 1.271(19)
C9 C10 1.469(15)
C10 C11 1.513(16)
C11 C12 1.342(14)
C12 C13 1.37(2)
C13 C14 1.47(2)
C14 C15 1.317(16)
C16 C17 1.391(12)
C17 C18 1.386(15)
C18 C19 1.422(15)
C19 C20 1.358(13)
C22 C23 1.356(17)
P1 F6 1.352(13)
P1 F5 1.392(16)
P1 F4 1.449(11)
P1 F2 1.595(17)
P1 F3 1.672(15)
P1 F1 1.770(16)

loop_
_geom_torsion_atom_site_label_1
_geom_torsion_atom_site_label_2
_geom_torsion_atom_site_label_3
_geom_torsion_atom_site_label_4
_geom_torsion
N2 Ru1 N1 C1 178.4(8)
C21 Ru1 N1 C1 2.1(8)
N3 Ru1 N1 C1 179.0(7)
N4 Ru1 N1 C1 81.1(7)
Cl1 Ru1 N1 C1 -95.3(7)
N2 Ru1 N1 C5 -0.2(5)
C21 Ru1 N1 C5 -176.4(6)
N3 Ru1 N1 C5 0.5(10)
N4 Ru1 N1 C5 -97.4(6)
Cl1 Ru1 N1 C5 86.1(5)
C5 N1 C1 C2 -0.1(13)
Ru1 N1 C1 C2 -178.6(7)
C21 Ru1 N2 C10 -96(5)
N3 Ru1 N2 C10 -2.3(6)
N4 Ru1 N2 C10 -91.4(7)
N1 Ru1 N2 C10 177.5(7)
Cl1 Ru1 N2 C10 87.2(6)
C21 Ru1 N2 C6 87(5)
N3 Ru1 N2 C6 -179.1(6)
N4 Ru1 N2 C6 91.8(6)
N1 Ru1 N2 C6 0.6(6)
Cl1 Ru1 N2 C6 -89.6(6)
N1 C1 C2 C3 -0.6(14)
N2 Ru1 N3 C15 -179.7(8)
C21 Ru1 N3 C15 -3.5(9)
N4 Ru1 N3 C15 -82.1(8)
N1 Ru1 N3 C15 179.6(7)
Cl1 Ru1 N3 C15 93.9(8)
N2 Ru1 N3 C11 2.6(6)
C21 Ru1 N3 C11 178.7(7)
N4 Ru1 N3 C11 100.2(7)
N1 Ru1 N3 C11 1.9(11)
Cl1 Ru1 N3 C11 -83.9(6)
C1 C2 C3 C4 0.6(14)
N2 Ru1 N4 C16 0.3(7)
C21 Ru1 N4 C16 180.0(7)
N3 Ru1 N4 C16 -77.5(7)
N1 Ru1 N4 C16 80.4(7)
Cl1 Ru1 N4 C16 -160(2)
N2 Ru1 N4 C20 179.2(6)
C21 Ru1 N4 C20 -1.1(6)
N3 Ru1 N4 C20 101.5(6)
N1 Ru1 N4 C20 -100.7(6)
Cl1 Ru1 N4 C20 19(3)
C2 C3 C4 C5 0.0(16)
C3 C4 C5 N1 -0.8(14)
C3 C4 C5 C6 179.0(9)
C1 N1 C5 C4 0.8(12)
Ru1 N1 C5 C4 179.5(7)
C1 N1 C5 C6 -179.0(8)
Ru1 N1 C5 C6 -0.3(9)
C10 N2 C6 C7 -1.7(13)
Ru1 N2 C6 C7 175.0(7)
C10 N2 C6 C5 -177.7(8)
Ru1 N2 C6 C5 -0.9(10)
C4 C5 C6 N2 -179.0(8)
N1 C5 C6 N2 0.8(11)
C4 C5 C6 C7 5.7(16)
N1 C5 C6 C7 -174.5(9)
N2 C6 C7 C8 0.7(15)
C5 C6 C7 C8 175.8(10)
C6 C7 C8 C9 1.9(19)
C7 C8 C9 C10 -3.4(18)
C6 N2 C10 C9 0.4(13)
Ru1 N2 C10 C9 -176.3(6)
C6 N2 C10 C11 178.3(8)
Ru1 N2 C10 C11 1.6(10)
C8 C9 C10 N2 2.3(15)
C8 C9 C10 C11 -175.2(11)
C15 N3 C11 C12 -0.1(14)
Ru1 N3 C11 C12 178.0(8)
C15 N3 C11 C10 179.5(8)
Ru1 N3 C11 C10 -2.4(10)
N2 C10 C11 C12 -179.8(9)
C9 C10 C11 C12 -2.3(16)
N2 C10 C11 N3 0.6(11)
C9 C10 C11 N3 178.1(9)
N3 C11 C12 C13 1.6(16)
C10 C11 C12 C13 -178.0(9)
C11 C12 C13 C14 -1.6(17)
C12 C13 C14 C15 0.4(16)
C13 C14 C15 N3 1.3(17)
C11 N3 C15 C14 -1.4(15)
Ru1 N3 C15 C14 -179.2(8)
C20 N4 C16 C17 0.7(13)
Ru1 N4 C16 C17 179.6(6)
N4 C16 C17 C18 -0.8(13)
C16 C17 C18 C19 -0.5(14)
C17 C18 C19 C20 1.8(15)
C23 N5 C20 N4 178.0(10)
C21 N5 C20 N4 -3.5(12)
C23 N5 C20 C19 -1.0(17)
C21 N5 C20 C19 177.5(9)
C16 N4 C20 N5 -178.2(8)
Ru1 N4 C20 N5 2.8(10)
C16 N4 C20 C19 0.7(13)
Ru1 N4 C20 C19 -178.3(7)
C18 C19 C20 N5 176.9(9)
C18 C19 C20 N4 -2.0(15)
C22 N6 C21 N5 -1.2(11)
C24 N6 C21 N5 177.0(8)
C22 N6 C21 Ru1 177.5(10)
C24 N6 C21 Ru1 -4.3(17)
C20 N5 C21 N6 -178.2(8)
C23 N5 C21 N6 0.6(11)
C20 N5 C21 Ru1 2.6(10)
C23 N5 C21 Ru1 -178.6(7)
N2 Ru1 C21 N6 -174(4)
N3 Ru1 C21 N6 92.4(12)
N4 Ru1 C21 N6 -179.4(13)
N1 Ru1 C21 N6 -88.8(12)
Cl1 Ru1 C21 N6 2.0(12)
N2 Ru1 C21 N5 4(6)
N3 Ru1 C21 N5 -89.0(6)
N4 Ru1 C21 N5 -0.7(6)
N1 Ru1 C21 N5 89.8(6)
Cl1 Ru1 C21 N5 -179.3(6)
C21 N6 C22 C23 1.5(14)
C24 N6 C22 C23 -176.7(10)
N6 C22 C23 N5 -1.0(14)
C20 N5 C23 C22 178.8(10)
C21 N5 C23 C22 0.2(13)

loop_
_platon_squeeze_void_nr
_platon_squeeze_void_average_x
_platon_squeeze_void_average_y
_platon_squeeze_void_average_z
_platon_squeeze_void_volume
_platon_squeeze_void_count_electrons
1 -0.012 0.002 0.000 707.5 141.3
2 -0.188 0.678 0.500 707.6 139.9
